data_7013414
loop_
_publ_author_name
'Blower, Philip J.'
'Castle, Thomas C.'
'Cowley, Andrew R.'
'Dilworth, Jonathan R.'
'Donnelly, Paul S.'
'Labisbal, Elena'
'Sowrey, Frank E.'
'Teat, Simon J.'
'Went, Michael J.'

_publ_section_title
;
 Structural trends in copper(II) bis(thiosemicarbazone) radiopharmaceuticals
;
_journal_coden_ASTM DTARAF
_journal_issue 23
_journal_name_full 'Dalton Transactions'
_journal_page_first 4416
_journal_page_last 4425
_journal_paper_doi 10.1039/b307499d
_journal_year 2003
_chemical_formula_sum 'C5 H7 Cu N6 S2'
_chemical_formula_weight 278.83
_space_group_IT_number 14
_symmetry_cell_setting monoclinic
_symmetry_space_group_name_Hall '-P 2ybc'
_symmetry_space_group_name_H-M 'P 1 21/c 1'
_atom_sites_solution_hydrogens geom
_atom_sites_solution_primary direct
_atom_sites_solution_secondary difmap
_audit_creation_method SHELXL-97
_cell_angle_alpha 90.00
_cell_angle_beta 102.193(2)
_cell_angle_gamma 90.00
_cell_formula_units_Z 4
_cell_length_a 5.5081(4)
_cell_length_b 15.4057(10)
_cell_length_c 11.6504(8)
_cell_measurement_reflns_used 5258
_cell_measurement_temperature 150(2)
_cell_measurement_theta_max 58.26
_cell_measurement_theta_min 5.14
_cell_volume 966.31(12)
_computing_cell_refinement 'Bruker AXS SAINT v6.02a'
_computing_data_collection 'Bruker AXS SMART'
_computing_data_reduction 'Bruker AXS SAINT'
_computing_molecular_graphics 'Bruker AXS SHELXTL'
_computing_publication_material 'SHELXTL and local programs'
_computing_structure_refinement 'Bruker AXS SHELXTL'
_computing_structure_solution 'Bruker AXS SHELXTL'
_diffrn_ambient_temperature 150(2)
_diffrn_measured_fraction_theta_full 0.988
_diffrn_measured_fraction_theta_max 0.903
_diffrn_measurement_device_type 'Bruker AXS SMART CCD diffractometer'
_diffrn_measurement_method '\w rotation with narrow frames'
_diffrn_radiation_monochromator 'Silicon 111'
_diffrn_radiation_source 'Daresbury SRS Station 9.8'
_diffrn_radiation_type Synchrotron
_diffrn_radiation_wavelength 0.6904
_diffrn_reflns_av_R_equivalents 0.0232
_diffrn_reflns_av_sigmaI/netI 0.0358
_diffrn_reflns_limit_h_max 7
_diffrn_reflns_limit_h_min -7
_diffrn_reflns_limit_k_max 21
_diffrn_reflns_limit_k_min -21
_diffrn_reflns_limit_l_max 16
_diffrn_reflns_limit_l_min -12
_diffrn_reflns_number 6518
_diffrn_reflns_theta_full 25.00
_diffrn_reflns_theta_max 29.22
_diffrn_reflns_theta_min 2.16
_diffrn_standards_decay_% 10
_diffrn_standards_number 0
_exptl_absorpt_coefficient_mu 2.659
_exptl_absorpt_correction_T_max 0.93
_exptl_absorpt_correction_T_min 0.68
_exptl_absorpt_correction_type multi-scan
_exptl_crystal_colour red
_exptl_crystal_density_diffrn 1.917
_exptl_crystal_density_method 'not measured'
_exptl_crystal_description block
_exptl_crystal_F_000 560
_exptl_crystal_size_max 0.14
_exptl_crystal_size_mid 0.08
_exptl_crystal_size_min 0.04
_refine_diff_density_max 0.628
_refine_diff_density_min -0.653
_refine_diff_density_rms 0.112
_refine_ls_extinction_method none
_refine_ls_goodness_of_fit_ref 1.099
_refine_ls_hydrogen_treatment riding
_refine_ls_matrix_type full
_refine_ls_number_parameters 139
_refine_ls_number_reflns 2587
_refine_ls_number_restraints 0
_refine_ls_restrained_S_all 1.099
_refine_ls_R_factor_all 0.0470
_refine_ls_R_factor_gt 0.0388
_refine_ls_shift/su_max 0.001
_refine_ls_shift/su_mean 0.000
_refine_ls_structure_factor_coef Fsqd
_refine_ls_weighting_details 'calc w=1/[\s^2^(Fo^2^)+(0.0512P)^2^+0.0000P] where P=(Fo^2^+2Fc^2^)/3'
_refine_ls_weighting_scheme calc
_refine_ls_wR_factor_gt 0.0918
_refine_ls_wR_factor_ref 0.0941
_reflns_number_gt 2165
_reflns_number_total 2587
_reflns_threshold_expression >2sigma(I)
_cod_data_source_file b307499d.txt
_cod_data_source_block kent2
_cod_depositor_comments
;
 Updated bibliographic information.

 Antanas Vaitkus,
 2019-10-04
;
_cod_original_sg_symbol_H-M P2(1)/c
_cod_database_code 7013414

loop_
_symmetry_equiv_pos_as_xyz
'x, y, z'
'-x, y+1/2, -z+1/2'
'-x, -y, -z'
'x, -y-1/2, z-1/2'

loop_
_atom_site_label
_atom_site_type_symbol
_atom_site_fract_x
_atom_site_fract_y
_atom_site_fract_z
_atom_site_U_iso_or_equiv
_atom_site_adp_type
_atom_site_occupancy
_atom_site_symmetry_multiplicity
_atom_site_calc_flag
_atom_site_refinement_flags
_atom_site_disorder_assembly
_atom_site_disorder_group
Cu Cu 0.28036(6) 0.60065(2) 0.72461(3) 0.02289(12) Uani 1 1 d . . .
S1 S 0.03218(14) 0.67719(5) 0.58420(7) 0.03105(18) Uani 1 1 d . . .
S2 S 0.59613(14) 0.68448(4) 0.81518(7) 0.03163(18) Uani 1 1 d . . .
C1 C -0.0750(12) 0.3590(4) 0.7223(5) 0.0253(14) Uani 0.459(6) 1 d P . .
H1A H -0.2290 0.3754 0.7463 0.038 Uiso 0.459(6) 1 calc PR . .
H1B H 0.0056 0.3116 0.7723 0.038 Uiso 0.459(6) 1 calc PR . .
H1C H -0.1135 0.3400 0.6402 0.038 Uiso 0.459(6) 1 calc PR . .
C2 C 0.4491(11) 0.3529(3) 0.8737(5) 0.0310(14) Uani 0.541(6) 1 d P . .
H2A H 0.6037 0.3397 0.8484 0.047 Uiso 0.541(6) 1 calc PR . .
H2B H 0.3321 0.3047 0.8525 0.047 Uiso 0.541(6) 1 calc PR . .
H2C H 0.4845 0.3612 0.9590 0.047 Uiso 0.541(6) 1 calc PR . .
N11 N 0.0327(4) 0.50779(14) 0.68093(19) 0.0211(4) Uani 1 1 d . . .
C11 C 0.0935(5) 0.43470(17) 0.7347(2) 0.0233(5) Uani 1 1 d . . .
C12 C -0.2004(5) 0.59771(17) 0.5546(2) 0.0235(5) Uani 1 1 d . . .
N12 N -0.1878(4) 0.51868(14) 0.60279(19) 0.0226(4) Uani 1 1 d . . .
N13 N -0.4079(5) 0.61763(15) 0.4758(2) 0.0285(5) Uani 1 1 d . . .
H13A H -0.5284 0.5793 0.4579 0.034 Uiso 1 1 calc R . .
H13B H -0.4235 0.6690 0.4421 0.034 Uiso 1 1 calc R . .
C21 C 0.3384(5) 0.43356(17) 0.8148(2) 0.0236(5) Uani 1 1 d . . .
N21 N 0.4574(4) 0.50686(14) 0.82186(19) 0.0216(4) Uani 1 1 d . . .
N22 N 0.6888(4) 0.51643(14) 0.8922(2) 0.0239(5) Uani 1 1 d . . .
C22 C 0.7669(5) 0.59797(17) 0.8905(3) 0.0264(6) Uani 1 1 d . . .
N23 N 0.9981(5) 0.61607(16) 0.9509(3) 0.0355(6) Uani 1 1 d . . .
H23A H 1.0910 0.5746 0.9895 0.043 Uiso 1 1 calc R . .
H23B H 1.0562 0.6693 0.9518 0.043 Uiso 1 1 calc R . .

loop_
_atom_site_aniso_label
_atom_site_aniso_U_11
_atom_site_aniso_U_22
_atom_site_aniso_U_33
_atom_site_aniso_U_23
_atom_site_aniso_U_13
_atom_site_aniso_U_12
Cu 0.01759(18) 0.01826(17) 0.03095(19) -0.00040(12) 0.00085(12) -0.00075(12)
S1 0.0225(4) 0.0230(3) 0.0440(4) 0.0087(3) -0.0012(3) -0.0007(3)
S2 0.0255(4) 0.0206(3) 0.0440(4) -0.0026(3) -0.0036(3) -0.0037(3)
C1 0.023(3) 0.019(3) 0.029(3) 0.004(2) -0.005(2) 0.003(2)
C2 0.029(3) 0.025(3) 0.035(3) -0.002(2) -0.003(2) -0.007(2)
N11 0.0168(11) 0.0212(10) 0.0242(11) -0.0003(8) 0.0017(8) 0.0002(8)
C11 0.0211(13) 0.0225(13) 0.0245(12) 0.0000(10) 0.0004(10) -0.0023(10)
C12 0.0177(12) 0.0247(13) 0.0277(13) 0.0005(10) 0.0039(10) 0.0019(10)
N12 0.0179(11) 0.0232(11) 0.0245(11) 0.0021(9) -0.0001(9) -0.0002(9)
N13 0.0225(12) 0.0268(12) 0.0333(12) 0.0051(9) -0.0007(10) 0.0008(9)
C21 0.0203(13) 0.0225(12) 0.0256(13) -0.0007(10) -0.0008(10) -0.0005(10)
N21 0.0160(11) 0.0209(10) 0.0266(11) -0.0028(8) 0.0016(8) 0.0002(8)
N22 0.0168(11) 0.0237(11) 0.0282(11) -0.0059(9) -0.0022(9) -0.0004(9)
C22 0.0198(13) 0.0258(13) 0.0319(13) -0.0064(11) 0.0017(11) -0.0001(11)
N23 0.0239(13) 0.0230(12) 0.0523(16) -0.0044(11) -0.0083(11) -0.0034(10)

loop_
_atom_type_symbol
_atom_type_description
_atom_type_scat_dispersion_real
_atom_type_scat_dispersion_imag
_atom_type_scat_source
C C 0.0033 0.0016 'International Tables Vol C Tables 4.2.6.8 and 6.1.1.4'
H H 0.0000 0.0000 'International Tables Vol C Tables 4.2.6.8 and 6.1.1.4'
N N 0.0061 0.0033 'International Tables Vol C Tables 4.2.6.8 and 6.1.1.4'
S S 0.1246 0.1234 'International Tables Vol C Tables 4.2.6.8 and 6.1.1.4'
Cu Cu 0.3201 1.2651 'International Tables Vol C Tables 4.2.6.8 and 6.1.1.4'

loop_
_geom_angle_atom_site_label_1
_geom_angle_atom_site_label_2
_geom_angle_atom_site_label_3
_geom_angle
_geom_angle_site_symmetry_1
_geom_angle_site_symmetry_3
_geom_angle_publ_flag
N21 Cu N11 81.20(9) . . ?
N21 Cu S1 164.46(7) . . ?
N11 Cu S1 84.88(7) . . ?
N21 Cu S2 84.89(7) . . ?
N11 Cu S2 165.11(7) . . ?
S1 Cu S2 109.53(3) . . ?
C12 S1 Cu 94.83(9) . . ?
C22 S2 Cu 94.49(10) . . ?
C11 C1 H1A 109.5 . . ?
C11 C1 H1B 109.5 . . ?
H1A C1 H1B 109.5 . . ?
C11 C1 H1C 109.5 . . ?
H1A C1 H1C 109.5 . . ?
H1B C1 H1C 109.5 . . ?
C21 C2 H2A 109.5 . . ?
C21 C2 H2B 109.5 . . ?
H2A C2 H2B 109.5 . . ?
C21 C2 H2C 109.5 . . ?
H2A C2 H2C 109.5 . . ?
H2B C2 H2C 109.5 . . ?
C11 N11 N12 122.1(2) . . ?
C11 N11 Cu 114.31(18) . . ?
N12 N11 Cu 123.60(16) . . ?
N11 C11 C21 115.2(2) . . ?
N11 C11 C1 123.0(3) . . ?
C21 C11 C1 121.7(3) . . ?
N12 C12 N13 117.2(2) . . ?
N12 C12 S1 125.6(2) . . ?
N13 C12 S1 117.2(2) . . ?
C12 N12 N11 110.6(2) . . ?
C12 N13 H13A 120.0 . . ?
C12 N13 H13B 120.0 . . ?
H13A N13 H13B 120.0 . . ?
N21 C21 C11 114.4(2) . . ?
N21 C21 C2 123.0(3) . . ?
C11 C21 C2 122.4(3) . . ?
C21 N21 N22 121.6(2) . . ?
C21 N21 Cu 114.89(18) . . ?
N22 N21 Cu 123.49(17) . . ?
C22 N22 N21 110.8(2) . . ?
N22 C22 N23 117.4(3) . . ?
N22 C22 S2 125.7(2) . . ?
N23 C22 S2 116.8(2) . . ?
C22 N23 H23A 120.0 . . ?
C22 N23 H23B 120.0 . . ?
H23A N23 H23B 120.0 . . ?

loop_
_geom_bond_atom_site_label_1
_geom_bond_atom_site_label_2
_geom_bond_distance
_geom_bond_site_symmetry_2
_geom_bond_publ_flag
Cu N21 1.963(2) . ?
Cu N11 1.968(2) . ?
Cu S1 2.2340(8) . ?
Cu S2 2.2431(8) . ?
S1 C12 1.753(3) . ?
S2 C22 1.756(3) . ?
C1 C11 1.478(6) . ?
C1 H1A 0.9800 . ?
C1 H1B 0.9800 . ?
C1 H1C 0.9800 . ?
C2 C21 1.486(6) . ?
C2 H2A 0.9800 . ?
C2 H2B 0.9800 . ?
C2 H2C 0.9800 . ?
N11 C11 1.298(3) . ?
N11 N12 1.365(3) . ?
C11 C21 1.470(4) . ?
C12 N12 1.336(3) . ?
C12 N13 1.341(4) . ?
N13 H13A 0.8800 . ?
N13 H13B 0.8800 . ?
C21 N21 1.299(3) . ?
N21 N22 1.370(3) . ?
N22 C22 1.329(3) . ?
C22 N23 1.348(4) . ?
N23 H23A 0.8800 . ?
N23 H23B 0.8800 . ?

loop_
_geom_torsion_atom_site_label_1
_geom_torsion_atom_site_label_2
_geom_torsion_atom_site_label_3
_geom_torsion_atom_site_label_4
_geom_torsion
_geom_torsion_site_symmetry_1
_geom_torsion_site_symmetry_2
_geom_torsion_site_symmetry_3
_geom_torsion_site_symmetry_4
_geom_torsion_publ_flag
N21 Cu S1 C12 31.2(3) . . . . ?
N11 Cu S1 C12 4.80(11) . . . . ?
S2 Cu S1 C12 -171.37(9) . . . . ?
N21 Cu S2 C22 5.53(11) . . . . ?
N11 Cu S2 C22 26.5(3) . . . . ?
S1 Cu S2 C22 -168.54(10) . . . . ?
N21 Cu N11 C11 1.7(2) . . . . ?
S1 Cu N11 C11 174.8(2) . . . . ?
S2 Cu N11 C11 -19.4(4) . . . . ?
N21 Cu N11 N12 -179.6(2) . . . . ?
S1 Cu N11 N12 -6.56(18) . . . . ?
S2 Cu N11 N12 159.26(18) . . . . ?
N12 N11 C11 C21 179.3(2) . . . . ?
Cu N11 C11 C21 -2.0(3) . . . . ?
N12 N11 C11 C1 -4.0(5) . . . . ?
Cu N11 C11 C1 174.6(3) . . . . ?
Cu S1 C12 N12 -4.7(2) . . . . ?
Cu S1 C12 N13 176.0(2) . . . . ?
N13 C12 N12 N11 -179.9(2) . . . . ?
S1 C12 N12 N11 0.8(3) . . . . ?
C11 N11 N12 C12 -176.5(2) . . . . ?
Cu N11 N12 C12 5.0(3) . . . . ?
N11 C11 C21 N21 1.2(4) . . . . ?
C1 C11 C21 N21 -175.5(4) . . . . ?
N11 C11 C21 C2 -173.3(3) . . . . ?
C1 C11 C21 C2 10.0(5) . . . . ?
C11 C21 N21 N22 -179.6(2) . . . . ?
C2 C21 N21 N22 -5.1(5) . . . . ?
C11 C21 N21 Cu 0.3(3) . . . . ?
C2 C21 N21 Cu 174.7(3) . . . . ?
N11 Cu N21 C21 -1.0(2) . . . . ?
S1 Cu N21 C21 -27.6(4) . . . . ?
S2 Cu N21 C21 173.6(2) . . . . ?
N11 Cu N21 N22 178.8(2) . . . . ?
S1 Cu N21 N22 152.22(19) . . . . ?
S2 Cu N21 N22 -6.50(19) . . . . ?
C21 N21 N22 C22 -176.3(2) . . . . ?
Cu N21 N22 C22 3.8(3) . . . . ?
N21 N22 C22 N23 -176.5(2) . . . . ?
N21 N22 C22 S2 2.9(3) . . . . ?
Cu S2 C22 N22 -6.5(3) . . . . ?
Cu S2 C22 N23 172.9(2) . . . . ?
